data_7046273
loop_
_publ_author_name
'Hill, Michael'
'Mahon, Mary F.'
'Pecharman, Anne-Frederique'

_publ_section_title
;
 Diborane Heterolysis: Breaking and Making B-B bonds at Magnesium
;
_journal_name_full 'Dalton Transactions'
_journal_paper_doi 10.1039/C8DT01451E
_journal_year 2018
_chemical_formula_moiety 'C47 H77 B3 Mg N2 O6'
_chemical_formula_sum 'C47 H77 B3 Mg N2 O6'
_chemical_formula_weight 822.84
_space_group_crystal_system tetragonal
_space_group_IT_number 88
_space_group_name_Hall '-I 4ad'
_space_group_name_H-M_alt 'I 41/a'
_symmetry_space_group_name_Hall '-I 4ad'
_symmetry_space_group_name_H-M 'I 41/a :2'
_atom_sites_solution_hydrogens geom
_atom_sites_solution_primary iterative
_audit_creation_date 2017-05-19
_audit_creation_method
;
Olex2 1.2
(compiled 2017.03.28 svn.r3405 for OlexSys, GUI svn.r5337)
;
_audit_update_record
;
2018-02-19 deposited with the CCDC.
2018-05-09 downloaded from the CCDC.
;
_cell_angle_alpha 90
_cell_angle_beta 90
_cell_angle_gamma 90
_cell_formula_units_Z 16
_cell_length_a 37.2496(5)
_cell_length_b 37.2496(5)
_cell_length_c 14.5258(2)
_cell_measurement_reflns_used 14008
_cell_measurement_temperature 150.01(10)
_cell_measurement_theta_max 72.5320
_cell_measurement_theta_min 3.2730
_cell_volume 20155.0(5)
_computing_cell_refinement 'CrysAlisPro 1.171.38.41 (Rigaku OD, 2015)'
_computing_data_collection 'CrysAlisPro 1.171.38.41 (Rigaku OD, 2015)'
_computing_data_reduction 'CrysAlisPro 1.171.38.41 (Rigaku OD, 2015)'
_computing_molecular_graphics 'Olex2 (Dolomanov et al., 2009)'
_computing_publication_material 'Olex2 (Dolomanov et al., 2009)'
_computing_structure_refinement 'ShelXL (Sheldrick, 2015)'
_computing_structure_solution 'olex2.solve (Bourhis et al., 2015)'
_diffrn_ambient_environment N~2~
_diffrn_ambient_temperature 150.01(10)
_diffrn_detector 'CCD plate'
_diffrn_detector_area_resol_mean 8.1150
_diffrn_detector_type EosS2
_diffrn_measured_fraction_theta_full 1.000
_diffrn_measured_fraction_theta_max 0.994
_diffrn_measurement_device 'four-circle diffractometer'
_diffrn_measurement_device_type 'SuperNova, Dual, Cu at zero, EosS2'
_diffrn_measurement_method '\w scans'
_diffrn_radiation_monochromator mirror
_diffrn_radiation_probe x-ray
_diffrn_radiation_type CuK\a
_diffrn_radiation_wavelength 1.54184
_diffrn_reflns_av_R_equivalents 0.0586
_diffrn_reflns_av_unetI/netI 0.0382
_diffrn_reflns_Laue_measured_fraction_full 1.000
_diffrn_reflns_Laue_measured_fraction_max 0.994
_diffrn_reflns_limit_h_max 46
_diffrn_reflns_limit_h_min -43
_diffrn_reflns_limit_k_max 45
_diffrn_reflns_limit_k_min -45
_diffrn_reflns_limit_l_max 12
_diffrn_reflns_limit_l_min -17
_diffrn_reflns_number 77992
_diffrn_reflns_point_group_measured_fraction_full 1.000
_diffrn_reflns_point_group_measured_fraction_max 0.994
_diffrn_reflns_theta_full 67.684
_diffrn_reflns_theta_max 73.591
_diffrn_reflns_theta_min 3.266
_diffrn_source 'micro-focus sealed X-ray tube'
_diffrn_source_type 'SuperNova (Cu) X-ray Source'
_exptl_absorpt_coefficient_mu 0.649
_exptl_absorpt_correction_T_max 0.998
_exptl_absorpt_correction_T_min 0.993
_exptl_absorpt_correction_type gaussian
_exptl_absorpt_process_details
;
CrysAlisPro 1.171.38.41 (Rigaku Oxford Diffraction, 2015)
Numerical absorption correction based on gaussian integration over
            a multifaceted crystal model
Empirical absorption correction using spherical harmonics,
 implemented in SCALE3 ABSPACK scaling algorithm.
;
_exptl_crystal_colour colorless
_exptl_crystal_density_diffrn 1.085
_exptl_crystal_description block
_exptl_crystal_F_000 7168
_exptl_crystal_size_max 0.272
_exptl_crystal_size_mid 0.064
_exptl_crystal_size_min 0.058
_refine_diff_density_max 0.346
_refine_diff_density_min -0.260
_refine_diff_density_rms 0.042
_refine_ls_extinction_method none
_refine_ls_goodness_of_fit_ref 1.035
_refine_ls_hydrogen_treatment constr
_refine_ls_matrix_type full
_refine_ls_number_parameters 569
_refine_ls_number_reflns 10099
_refine_ls_number_restraints 3
_refine_ls_restrained_S_all 1.036
_refine_ls_R_factor_all 0.0793
_refine_ls_R_factor_gt 0.0557
_refine_ls_shift/su_max 0.002
_refine_ls_shift/su_mean 0.000
_refine_ls_structure_factor_coef Fsqd
_refine_ls_weighting_details 'w=1/[\s^2^(Fo^2^)+(0.0701P)^2^+11.7348P] where P=(Fo^2^+2Fc^2^)/3'
_refine_ls_weighting_scheme calc
_refine_ls_wR_factor_gt 0.1311
_refine_ls_wR_factor_ref 0.1444
_reflns_Friedel_coverage 0.000
_reflns_number_gt 7598
_reflns_number_total 10099
_reflns_threshold_expression 'I > 2\s(I)'
_cod_data_source_file c8dt01451e2.cif
_cod_data_source_block s17msh56
_cod_original_cell_volume 20155.0(6)
_cod_database_code 7046273
_shelx_shelxl_version_number 2014/7
_shelx_space_group_comment
;
The symmetry employed for this shelxl refinement is uniquely defined
by the following loop, which should always be used as a source of
symmetry information in preference to the above space-group names.
They are only intended as comments.
;
_olex2_refinement_description
;
1. Fixed Uiso
 At 1.2 times of:
  All C(H) groups, All C(H,H) groups
 At 1.5 times of:
  All C(H,H,H) groups, All C(H,H,H,H,H,H) groups
2. Restrained distances
 C41-C36 \\sim C41-C36A
 with sigma of 0.005
 C38-C37A \\sim C38-C37
 with sigma of 0.005
 C37A-C36A \\sim C37-C36
 with sigma of 0.005
3. Others
 Fixed Sof: H41A(0.75) H41B(0.75) H41C(0.75) H41D(0.25) H41E(0.25) H41F(0.25)
 C36(0.75) H36(0.75) C37(0.75) H37A(0.75) H37B(0.75) C36A(0.25) H36A(0.25)
 C37A(0.25) H37C(0.25) H37D(0.25)
4.a Ternary CH refined with riding coordinates:
 C12(H12), C15(H15), C24(H24), C27(H27), C30(H30), C36(H36), C36A(H36A)
4.b Secondary CH2 refined with riding coordinates:
 C31(H31A,H31B), C37(H37A,H37B), C37A(H37C,H37D)
4.c Me refined with riding coordinates:
 C41(H41A,H41B,H41C), C41(H41D,H41E,H41F)
4.d Aromatic/amide H refined with riding coordinates:
 C3(H3), C8(H8), C9(H9), C10(H10), C20(H20), C21(H21), C22(H22)
4.e Idealised Me refined as rotating group:
 C1(H1A,H1B,H1C), C5(H5A,H5B,H5C), C13(H13A,H13B,H13C), C14(H14A,H14B,H14C),
 C16(H16A,H16B,H16C), C17(H17A,H17B,H17C), C25(H25A,H25B,H25C), C26(H26A,H26B,
 H26C), C28(H28A,H28B,H28C), C29(H29A,H29B,H29C), C33(H33A,H33B,H33C), C34(H34A,
 H34B,H34C), C35(H35A,H35B,H35C), C39(H39A,H39B,H39C), C40(H40A,H40B,H40C),
 C44(H44A,H44B,H44C), C45(H45A,H45B,H45C), C46(H46A,H46B,H46C), C47(H47A,H47B,
 H47C)
;
_olex2_submission_special_instructions 'No special instructions were received'
_oxdiff_exptl_absorpt_empirical_details
;
Empirical correction (ABSPACK) includes:
- Absorption correction using spherical harmonics
- Frame scaling
;
_oxdiff_exptl_absorpt_empirical_full_max 1.607
_oxdiff_exptl_absorpt_empirical_full_min 0.570

loop_
_space_group_symop_operation_xyz
'x, y, z'
'-y+3/4, x+1/4, z+1/4'
'-x, -y+1/2, z'
'y+1/4, -x+1/4, z+1/4'
'x+1/2, y+1/2, z+1/2'
'-y+5/4, x+3/4, z+3/4'
'-x+1/2, -y+1, z+1/2'
'y+3/4, -x+3/4, z+3/4'
'-x, -y, -z'
'y-3/4, -x-1/4, -z-1/4'
'x, y-1/2, -z'
'-y-1/4, x-1/4, -z-1/4'
'-x+1/2, -y+1/2, -z+1/2'
'y-1/4, -x+1/4, -z+1/4'
'x+1/2, y, -z+1/2'
'-y+1/4, x+1/4, -z+1/4'

loop_
_atom_site_label
_atom_site_type_symbol
_atom_site_fract_x
_atom_site_fract_y
_atom_site_fract_z
_atom_site_U_iso_or_equiv
_atom_site_adp_type
_atom_site_occupancy
_atom_site_site_symmetry_order
_atom_site_calc_flag
_atom_site_refinement_flags_posn
_atom_site_refinement_flags_occupancy
_atom_site_disorder_assembly
_atom_site_disorder_group
Mg1 Mg 0.14499(2) 0.63570(2) 0.08690(4) 0.02515(14) Uani 1 1 d . . . .
O1 O 0.15728(4) 0.66642(3) -0.01609(8) 0.0289(3) Uani 1 1 d . . . .
O2 O 0.22179(4) 0.65741(4) -0.03223(9) 0.0315(3) Uani 1 1 d . . . .
O3 O 0.16167(4) 0.59030(3) 0.01903(8) 0.0302(3) Uani 1 1 d . . . .
O4 O 0.19190(4) 0.57724(4) -0.12234(10) 0.0391(4) Uani 1 1 d . . . .
O5 O 0.14912(4) 0.66938(4) -0.22680(9) 0.0392(3) Uani 1 1 d . . . .
O6 O 0.20505(4) 0.64879(4) -0.25927(9) 0.0344(3) Uani 1 1 d . . . .
N1 N 0.09230(4) 0.63664(5) 0.12669(11) 0.0296(3) Uani 1 1 d . . . .
N2 N 0.16342(4) 0.63635(4) 0.22005(10) 0.0277(3) Uani 1 1 d . . . .
C1 C 0.04547(6) 0.60509(6) 0.21474(16) 0.0412(5) Uani 1 1 d . . . .
H1A H 0.0290 0.6231 0.1935 0.062 Uiso 1 1 calc GR . . .
H1B H 0.0412 0.6004 0.2788 0.062 Uiso 1 1 calc GR . . .
H1C H 0.0420 0.5834 0.1801 0.062 Uiso 1 1 calc GR . . .
C2 C 0.08358(5) 0.61817(5) 0.20189(13) 0.0310(4) Uani 1 1 d . . . .
C3 C 0.10814(6) 0.60836(5) 0.27043(12) 0.0318(4) Uani 1 1 d . . . .
H3 H 0.0994 0.5924 0.3143 0.038 Uiso 1 1 calc R . . .
C4 C 0.14381(6) 0.61900(5) 0.28273(12) 0.0302(4) Uani 1 1 d . . . .
C5 C 0.16018(7) 0.60907(6) 0.37496(13) 0.0404(5) Uani 1 1 d . . . .
H5A H 0.1775 0.5902 0.3664 0.061 Uiso 1 1 calc GR . . .
H5B H 0.1416 0.6010 0.4158 0.061 Uiso 1 1 calc GR . . .
H5C H 0.1718 0.6297 0.4010 0.061 Uiso 1 1 calc GR . . .
C6 C 0.19711(6) 0.65119(6) 0.25064(13) 0.0326(4) Uani 1 1 d . . . .
C7 C 0.19734(6) 0.68696(6) 0.28310(13) 0.0368(5) Uani 1 1 d . . . .
C8 C 0.22961(7) 0.70096(7) 0.31593(16) 0.0482(6) Uani 1 1 d . . . .
H8 H 0.2302 0.7244 0.3378 0.058 Uiso 1 1 calc R . . .
C9 C 0.26058(7) 0.68083(7) 0.31670(18) 0.0532(6) Uani 1 1 d . . . .
H9 H 0.2817 0.6905 0.3402 0.064 Uiso 1 1 calc R . . .
C10 C 0.26025(7) 0.64638(7) 0.28256(17) 0.0476(6) Uani 1 1 d . . . .
H10 H 0.2814 0.6331 0.2824 0.057 Uiso 1 1 calc R . . .
C11 C 0.22883(6) 0.63092(6) 0.24820(14) 0.0364(5) Uani 1 1 d . . . .
C12 C 0.23049(6) 0.59329(6) 0.20856(15) 0.0393(5) Uani 1 1 d . . . .
H12 H 0.2058 0.5855 0.1961 0.047 Uiso 1 1 calc R . . .
C13 C 0.24741(8) 0.56615(7) 0.27543(19) 0.0562(7) Uani 1 1 d . . . .
H13A H 0.2721 0.5723 0.2858 0.084 Uiso 1 1 calc GR . . .
H13B H 0.2460 0.5425 0.2494 0.084 Uiso 1 1 calc GR . . .
H13C H 0.2347 0.5666 0.3328 0.084 Uiso 1 1 calc GR . . .
C14 C 0.25084(6) 0.59330(7) 0.11727(16) 0.0458(5) Uani 1 1 d . . . .
H14A H 0.2393 0.6094 0.0750 0.069 Uiso 1 1 calc GR . . .
H14B H 0.2509 0.5695 0.0919 0.069 Uiso 1 1 calc GR . . .
H14C H 0.2751 0.6010 0.1275 0.069 Uiso 1 1 calc GR . . .
C15 C 0.16335(6) 0.70960(6) 0.28344(14) 0.0380(5) Uani 1 1 d . . . .
H15 H 0.1477 0.7003 0.2348 0.046 Uiso 1 1 calc R . . .
C16 C 0.17025(8) 0.74926(6) 0.26233(17) 0.0511(6) Uani 1 1 d . . . .
H16A H 0.1831 0.7600 0.3126 0.077 Uiso 1 1 calc GR . . .
H16B H 0.1478 0.7614 0.2540 0.077 Uiso 1 1 calc GR . . .
H16C H 0.1843 0.7513 0.2071 0.077 Uiso 1 1 calc GR . . .
C17 C 0.14277(8) 0.70637(7) 0.37458(16) 0.0534(6) Uani 1 1 d . . . .
H17A H 0.1355 0.6819 0.3836 0.080 Uiso 1 1 calc GR . . .
H17B H 0.1219 0.7215 0.3727 0.080 Uiso 1 1 calc GR . . .
H17C H 0.1580 0.7137 0.4244 0.080 Uiso 1 1 calc GR . . .
C18 C 0.06369(5) 0.65280(6) 0.07475(14) 0.0346(4) Uani 1 1 d . . . .
C19 C 0.04678(6) 0.68371(7) 0.10992(16) 0.0431(5) Uani 1 1 d . . . .
C20 C 0.01896(7) 0.69878(8) 0.0586(2) 0.0565(7) Uani 1 1 d . . . .
H20 H 0.0072 0.7190 0.0813 0.068 Uiso 1 1 calc R . . .
C21 C 0.00834(8) 0.68459(8) -0.0246(2) 0.0636(8) Uani 1 1 d . . . .
H21 H -0.0104 0.6950 -0.0573 0.076 Uiso 1 1 calc R . . .
C22 C 0.02563(7) 0.65498(8) -0.05910(18) 0.0542(6) Uani 1 1 d . . . .
H22 H 0.0186 0.6457 -0.1158 0.065 Uiso 1 1 calc R . . .
C23 C 0.05353(6) 0.63841(7) -0.01099(15) 0.0402(5) Uani 1 1 d . . . .
C24 C 0.07122(6) 0.60560(7) -0.05173(14) 0.0400(5) Uani 1 1 d . . . .
H24 H 0.0914 0.5992 -0.0117 0.048 Uiso 1 1 calc R . . .
C25 C 0.08644(8) 0.61313(8) -0.14723(17) 0.0571(7) Uani 1 1 d . . . .
H25A H 0.0671 0.6173 -0.1896 0.086 Uiso 1 1 calc GR . . .
H25B H 0.1002 0.5929 -0.1675 0.086 Uiso 1 1 calc GR . . .
H25C H 0.1016 0.6340 -0.1448 0.086 Uiso 1 1 calc GR . . .
C26 C 0.04593(7) 0.57336(8) -0.0549(2) 0.0571(7) Uani 1 1 d . . . .
H26A H 0.0375 0.5681 0.0061 0.086 Uiso 1 1 calc GR . . .
H26B H 0.0585 0.5529 -0.0790 0.086 Uiso 1 1 calc GR . . .
H26C H 0.0258 0.5788 -0.0939 0.086 Uiso 1 1 calc GR . . .
C27 C 0.05805(7) 0.70129(7) 0.19998(18) 0.0514(6) Uani 1 1 d . . . .
H27 H 0.0815 0.6913 0.2171 0.062 Uiso 1 1 calc R . . .
C28 C 0.06251(9) 0.74207(8) 0.1910(2) 0.0668(8) Uani 1 1 d . . . .
H28A H 0.0761 0.7474 0.1366 0.100 Uiso 1 1 calc GR . . .
H28B H 0.0749 0.7512 0.2441 0.100 Uiso 1 1 calc GR . . .
H28C H 0.0393 0.7531 0.1867 0.100 Uiso 1 1 calc GR . . .
C29 C 0.03246(10) 0.69405(9) 0.2790(2) 0.0753(9) Uani 1 1 d . . . .
H29A H 0.0088 0.7021 0.2627 0.113 Uiso 1 1 calc GR . . .
H29B H 0.0405 0.7067 0.3328 0.113 Uiso 1 1 calc GR . . .
H29C H 0.0319 0.6688 0.2916 0.113 Uiso 1 1 calc GR . . .
C30 C 0.16184(6) 0.70479(5) -0.02022(14) 0.0354(4) Uani 1 1 d . . . .
H30 H 0.1624 0.7119 -0.0851 0.043 Uiso 1 1 calc R . . .
C31 C 0.19763(6) 0.71425(6) 0.02224(15) 0.0406(5) Uani 1 1 d . . . .
H31A H 0.1970 0.7083 0.0872 0.049 Uiso 1 1 calc R . . .
H31B H 0.2013 0.7400 0.0171 0.049 Uiso 1 1 calc R . . .
C32 C 0.22972(6) 0.69475(6) -0.02278(14) 0.0363(5) Uani 1 1 d . . . .
C33 C 0.26134(7) 0.69640(7) 0.04383(17) 0.0510(6) Uani 1 1 d . . . .
H33A H 0.2541 0.6871 0.1026 0.076 Uiso 1 1 calc GR . . .
H33B H 0.2690 0.7209 0.0506 0.076 Uiso 1 1 calc GR . . .
H33C H 0.2808 0.6822 0.0201 0.076 Uiso 1 1 calc GR . . .
C34 C 0.24021(7) 0.71162(6) -0.11415(16) 0.0467(6) Uani 1 1 d . . . .
H34A H 0.2588 0.6976 -0.1424 0.070 Uiso 1 1 calc GR . . .
H34B H 0.2488 0.7356 -0.1038 0.070 Uiso 1 1 calc GR . . .
H34C H 0.2197 0.7124 -0.1540 0.070 Uiso 1 1 calc GR . . .
C35 C 0.13020(7) 0.72286(6) 0.02484(15) 0.0430(5) Uani 1 1 d . . . .
H35A H 0.1086 0.7161 -0.0066 0.065 Uiso 1 1 calc GR . . .
H35B H 0.1332 0.7484 0.0218 0.065 Uiso 1 1 calc GR . . .
H35C H 0.1287 0.7155 0.0881 0.065 Uiso 1 1 calc GR . . .
C38 C 0.18547(7) 0.53887(6) -0.11726(15) 0.0435(6) Uani 1 1 d D . . .
C39 C 0.17068(8) 0.52803(7) -0.2102(2) 0.0597(7) Uani 1 1 d . . . .
H39A H 0.1474 0.5387 -0.2187 0.090 Uiso 1 1 calc GR . . .
H39B H 0.1686 0.5024 -0.2130 0.090 Uiso 1 1 calc GR . . .
H39C H 0.1866 0.5362 -0.2578 0.090 Uiso 1 1 calc GR . . .
C40 C 0.22144(8) 0.52156(7) -0.10138(19) 0.0593(7) Uani 1 1 d . . . .
H40A H 0.2374 0.5277 -0.1508 0.089 Uiso 1 1 calc GR . . .
H40B H 0.2186 0.4960 -0.0990 0.089 Uiso 1 1 calc GR . . .
H40C H 0.2313 0.5299 -0.0442 0.089 Uiso 1 1 calc GR . . .
C41 C 0.13336(6) 0.54415(6) 0.11292(14) 0.0388(5) Uani 1 1 d D . . .
H41A H 0.1332 0.5190 0.1278 0.058 Uiso 0.75 1 calc R P A 1
H41B H 0.1385 0.5578 0.1673 0.058 Uiso 0.75 1 calc R P A 1
H41C H 0.1103 0.5510 0.0893 0.058 Uiso 0.75 1 calc R P A 1
H41D H 0.1132 0.5588 0.1298 0.058 Uiso 0.25 1 calc R P B 2
H41E H 0.1268 0.5193 0.1170 0.058 Uiso 0.25 1 calc R P B 2
H41F H 0.1530 0.5489 0.1539 0.058 Uiso 0.25 1 calc R P B 2
C42 C 0.15381(7) 0.67447(7) -0.32507(14) 0.0425(5) Uani 1 1 d . . . .
C43 C 0.18611(6) 0.64960(6) -0.34682(13) 0.0385(5) Uani 1 1 d . . . .
C44 C 0.17477(8) 0.61096(7) -0.36676(15) 0.0499(6) Uani 1 1 d . . . .
H44A H 0.1955 0.5956 -0.3651 0.075 Uiso 1 1 calc GR . . .
H44B H 0.1639 0.6097 -0.4266 0.075 Uiso 1 1 calc GR . . .
H44C H 0.1578 0.6032 -0.3211 0.075 Uiso 1 1 calc GR . . .
C45 C 0.21159(7) 0.66282(7) -0.42049(15) 0.0487(6) Uani 1 1 d . . . .
H45A H 0.2222 0.6851 -0.4012 0.073 Uiso 1 1 calc GR . . .
H45B H 0.1986 0.6665 -0.4768 0.073 Uiso 1 1 calc GR . . .
H45C H 0.2301 0.6453 -0.4301 0.073 Uiso 1 1 calc GR . . .
C46 C 0.16303(9) 0.71408(7) -0.33897(17) 0.0615(8) Uani 1 1 d . . . .
H46A H 0.1445 0.7287 -0.3123 0.092 Uiso 1 1 calc GR . . .
H46B H 0.1648 0.7191 -0.4036 0.092 Uiso 1 1 calc GR . . .
H46C H 0.1855 0.7193 -0.3097 0.092 Uiso 1 1 calc GR . . .
C47 C 0.11915(8) 0.66527(10) -0.37296(18) 0.0675(9) Uani 1 1 d . . . .
H47A H 0.1123 0.6412 -0.3576 0.101 Uiso 1 1 calc GR . . .
H47B H 0.1224 0.6672 -0.4384 0.101 Uiso 1 1 calc GR . . .
H47C H 0.1007 0.6816 -0.3535 0.101 Uiso 1 1 calc GR . . .
C36 C 0.16189(9) 0.55138(7) 0.04092(19) 0.0305(6) Uani 0.75 1 d D P C 1
H36 H 0.1855 0.5446 0.0653 0.037 Uiso 0.75 1 calc R P C 1
C37 C 0.15495(8) 0.53131(8) -0.04738(19) 0.0348(6) Uani 0.75 1 d D P C 1
H37A H 0.1321 0.5388 -0.0732 0.042 Uiso 0.75 1 calc R P C 1
H37B H 0.1537 0.5058 -0.0349 0.042 Uiso 0.75 1 calc R P C 1
B1 B 0.18720(6) 0.64750(6) -0.07457(14) 0.0274(4) Uani 1 1 d . . . .
B2 B 0.18056(6) 0.60190(6) -0.06010(14) 0.0271(4) Uani 1 1 d . . . .
B3 B 0.18083(6) 0.65681(6) -0.18997(14) 0.0300(5) Uani 1 1 d . . . .
C36A C 0.1446(2) 0.5528(2) 0.0151(4) 0.0298(18) Uani 0.25 1 d D P C 2
H36A H 0.1245 0.5514 -0.0285 0.036 Uiso 0.25 1 calc R P C 2
C37A C 0.1762(2) 0.53025(19) -0.0140(4) 0.0307(17) Uani 0.25 1 d D P C 2
H37C H 0.1705 0.5050 -0.0074 0.037 Uiso 0.25 1 calc R P C 2
H37D H 0.1968 0.5356 0.0248 0.037 Uiso 0.25 1 calc R P C 2

loop_
_atom_site_aniso_label
_atom_site_aniso_U_11
_atom_site_aniso_U_22
_atom_site_aniso_U_33
_atom_site_aniso_U_23
_atom_site_aniso_U_13
_atom_site_aniso_U_12
Mg1 0.0280(3) 0.0299(3) 0.0176(3) -0.0007(2) 0.0008(2) 0.0002(2)
O1 0.0370(7) 0.0273(7) 0.0224(6) 0.0011(5) 0.0045(5) 0.0019(6)
O2 0.0359(8) 0.0293(7) 0.0294(7) -0.0008(5) -0.0026(6) 0.0000(6)
O3 0.0427(8) 0.0244(7) 0.0234(6) -0.0014(5) 0.0075(5) -0.0026(6)
O4 0.0553(10) 0.0269(7) 0.0351(7) -0.0002(6) 0.0193(7) -0.0019(7)
O5 0.0442(9) 0.0499(9) 0.0236(7) 0.0031(6) 0.0009(6) 0.0102(7)
O6 0.0404(8) 0.0416(8) 0.0211(6) 0.0002(6) 0.0016(6) 0.0030(6)
N1 0.0284(8) 0.0359(9) 0.0246(8) -0.0017(6) -0.0001(6) 0.0018(7)
N2 0.0342(9) 0.0295(8) 0.0193(7) -0.0014(6) -0.0026(6) -0.0016(7)
C1 0.0338(11) 0.0473(13) 0.0424(12) 0.0062(10) 0.0053(9) -0.0039(9)
C2 0.0314(10) 0.0334(10) 0.0282(9) -0.0049(8) 0.0066(8) -0.0001(8)
C3 0.0412(11) 0.0325(10) 0.0216(9) -0.0001(7) 0.0042(8) -0.0041(8)
C4 0.0430(11) 0.0293(10) 0.0184(8) -0.0021(7) -0.0021(8) -0.0010(8)
C5 0.0564(14) 0.0424(12) 0.0224(9) 0.0038(8) -0.0069(9) -0.0103(10)
C6 0.0409(11) 0.0353(11) 0.0215(9) 0.0003(7) -0.0064(8) -0.0061(9)
C7 0.0505(13) 0.0371(11) 0.0229(9) -0.0004(8) -0.0047(8) -0.0077(9)
C8 0.0637(16) 0.0408(13) 0.0401(12) -0.0071(10) -0.0081(11) -0.0144(11)
C9 0.0502(15) 0.0543(15) 0.0551(15) -0.0050(12) -0.0183(12) -0.0156(12)
C10 0.0402(13) 0.0533(14) 0.0493(13) -0.0014(11) -0.0135(10) -0.0056(11)
C11 0.0391(11) 0.0397(12) 0.0303(10) 0.0023(8) -0.0078(8) -0.0042(9)
C12 0.0357(11) 0.0381(12) 0.0441(12) -0.0006(9) -0.0114(9) 0.0010(9)
C13 0.0619(17) 0.0463(14) 0.0604(16) 0.0066(12) -0.0192(13) 0.0054(12)
C14 0.0401(13) 0.0479(14) 0.0495(13) -0.0037(11) -0.0060(10) 0.0064(10)
C15 0.0561(14) 0.0317(11) 0.0261(10) -0.0036(8) -0.0021(9) -0.0045(10)
C16 0.0770(18) 0.0348(12) 0.0414(12) -0.0031(10) -0.0006(12) -0.0026(12)
C17 0.0755(19) 0.0478(14) 0.0368(12) -0.0019(10) 0.0116(12) 0.0053(13)
C18 0.0275(10) 0.0430(12) 0.0332(10) 0.0045(9) 0.0016(8) 0.0020(8)
C19 0.0359(12) 0.0479(13) 0.0455(13) 0.0015(10) 0.0017(9) 0.0066(10)
C20 0.0454(14) 0.0543(16) 0.0698(17) 0.0020(13) -0.0032(12) 0.0172(12)
C21 0.0547(17) 0.0717(19) 0.0645(17) 0.0094(14) -0.0180(13) 0.0192(14)
C22 0.0490(15) 0.0682(18) 0.0454(13) 0.0029(12) -0.0158(11) 0.0087(13)
C23 0.0347(11) 0.0515(13) 0.0343(11) 0.0037(9) -0.0033(9) 0.0005(10)
C24 0.0338(11) 0.0557(14) 0.0306(10) -0.0046(9) -0.0045(8) 0.0001(10)
C25 0.0541(16) 0.0743(19) 0.0430(13) -0.0024(12) 0.0082(11) -0.0036(14)
C26 0.0524(16) 0.0577(16) 0.0614(16) -0.0035(13) 0.0037(12) -0.0032(13)
C27 0.0484(14) 0.0500(15) 0.0560(14) -0.0102(11) -0.0018(11) 0.0165(12)
C28 0.0655(19) 0.0577(18) 0.077(2) -0.0184(15) 0.0137(15) 0.0074(14)
C29 0.107(3) 0.067(2) 0.0521(17) -0.0078(14) 0.0169(17) 0.0043(18)
C30 0.0470(12) 0.0274(10) 0.0319(10) 0.0014(8) 0.0048(9) 0.0035(9)
C31 0.0558(14) 0.0316(11) 0.0345(11) -0.0027(9) 0.0039(10) -0.0010(10)
C32 0.0408(12) 0.0306(10) 0.0376(11) -0.0028(8) -0.0007(9) -0.0026(9)
C33 0.0524(15) 0.0513(15) 0.0492(14) -0.0079(11) -0.0075(11) -0.0106(12)
C34 0.0581(15) 0.0373(12) 0.0447(12) -0.0003(10) 0.0079(11) -0.0112(11)
C35 0.0532(14) 0.0373(12) 0.0385(11) 0.0051(9) 0.0060(10) 0.0095(10)
C38 0.0649(16) 0.0262(10) 0.0393(12) 0.0004(9) 0.0225(11) -0.0009(10)
C39 0.0688(18) 0.0400(14) 0.0703(18) -0.0045(12) 0.0002(14) -0.0099(13)
C40 0.081(2) 0.0430(14) 0.0536(15) 0.0002(11) 0.0034(14) 0.0126(14)
C41 0.0516(13) 0.0326(11) 0.0320(10) 0.0009(8) 0.0135(9) -0.0032(9)
C42 0.0555(14) 0.0495(13) 0.0224(10) 0.0035(9) -0.0008(9) 0.0124(11)
C43 0.0520(13) 0.0422(12) 0.0212(9) 0.0009(8) -0.0014(9) 0.0037(10)
C44 0.0752(18) 0.0441(13) 0.0303(11) -0.0008(9) -0.0052(11) -0.0043(12)
C45 0.0648(16) 0.0541(15) 0.0273(11) 0.0025(10) 0.0059(10) 0.0056(12)
C46 0.103(2) 0.0474(15) 0.0343(12) 0.0069(11) 0.0043(13) 0.0245(15)
C47 0.0602(18) 0.105(3) 0.0376(13) 0.0048(14) -0.0114(12) 0.0147(17)
C36 0.0405(17) 0.0241(13) 0.0270(14) 0.0007(11) 0.0042(12) -0.0026(13)
C37 0.0399(17) 0.0341(15) 0.0303(14) -0.0032(11) 0.0074(12) -0.0072(12)
B1 0.0328(11) 0.0292(11) 0.0202(9) 0.0004(8) 0.0030(8) 0.0004(9)
B2 0.0296(11) 0.0318(11) 0.0199(9) -0.0003(8) -0.0011(8) -0.0002(9)
B3 0.0392(12) 0.0271(11) 0.0238(10) 0.0013(8) 0.0010(9) -0.0010(9)
C36A 0.033(5) 0.026(4) 0.031(4) -0.005(3) -0.003(4) -0.007(4)
C37A 0.035(5) 0.018(4) 0.039(4) -0.006(3) 0.012(4) -0.002(3)

loop_
_atom_type_symbol
_atom_type_description
_atom_type_scat_dispersion_real
_atom_type_scat_dispersion_imag
_atom_type_scat_source
C C 0.0181 0.0091 'International Tables Vol C Tables 4.2.6.8 and 6.1.1.4'
H H 0.0000 0.0000 'International Tables Vol C Tables 4.2.6.8 and 6.1.1.4'
B B 0.0090 0.0039 'International Tables Vol C Tables 4.2.6.8 and 6.1.1.4'
Mg Mg 0.1719 0.1771 'International Tables Vol C Tables 4.2.6.8 and 6.1.1.4'
N N 0.0311 0.0180 'International Tables Vol C Tables 4.2.6.8 and 6.1.1.4'
O O 0.0492 0.0322 'International Tables Vol C Tables 4.2.6.8 and 6.1.1.4'

loop_
_geom_angle_atom_site_label_1
_geom_angle_atom_site_label_2
_geom_angle_atom_site_label_3
_geom_angle
O1 Mg1 O3 92.53(6)
O1 Mg1 N1 115.75(7)
O1 Mg1 N2 129.90(7)
N1 Mg1 O3 116.09(7)
N1 Mg1 N2 93.12(7)
N2 Mg1 O3 111.15(7)
C30 O1 Mg1 130.22(11)
C30 O1 B1 109.86(14)
B1 O1 Mg1 108.69(11)
C32 O2 B1 117.67(16)
C36 O3 Mg1 134.68(12)
B2 O3 Mg1 106.79(12)
B2 O3 C36 118.00(16)
B2 O3 C36A 117.0(2)
C36A O3 Mg1 129.9(2)
B2 O4 C38 125.56(16)
B3 O5 C42 108.85(16)
B3 O6 C43 108.37(16)
C2 N1 Mg1 117.19(13)
C2 N1 C18 117.79(17)
C18 N1 Mg1 124.74(13)
C4 N2 Mg1 117.03(13)
C4 N2 C6 116.87(15)
C6 N2 Mg1 125.88(12)
N1 C2 C1 119.79(18)
N1 C2 C3 123.98(18)
C3 C2 C1 116.18(18)
C4 C3 C2 129.61(18)
N2 C4 C3 124.77(17)
N2 C4 C5 120.03(18)
C3 C4 C5 115.19(17)
C7 C6 N2 118.01(19)
C11 C6 N2 121.28(18)
C11 C6 C7 120.71(19)
C6 C7 C15 121.23(19)
C8 C7 C6 118.2(2)
C8 C7 C15 120.6(2)
C9 C8 C7 121.5(2)
C10 C9 C8 119.8(2)
C9 C10 C11 121.4(2)
C6 C11 C12 122.79(19)
C10 C11 C6 118.4(2)
C10 C11 C12 118.9(2)
C11 C12 C13 112.63(19)
C11 C12 C14 110.47(19)
C14 C12 C13 110.2(2)
C7 C15 C16 113.2(2)
C7 C15 C17 112.03(19)
C16 C15 C17 109.41(19)
C19 C18 N1 118.91(19)
C23 C18 N1 120.27(19)
C23 C18 C19 120.8(2)
C18 C19 C27 122.7(2)
C20 C19 C18 117.9(2)
C20 C19 C27 119.4(2)
C21 C20 C19 121.9(2)
C22 C21 C20 119.6(2)
C21 C22 C23 121.5(2)
C18 C23 C24 122.54(19)
C22 C23 C18 118.3(2)
C22 C23 C24 119.1(2)
C23 C24 C25 111.7(2)
C23 C24 C26 112.3(2)
C25 C24 C26 110.3(2)
C19 C27 C28 112.5(2)
C29 C27 C19 113.6(2)
C29 C27 C28 108.0(2)
O1 C30 C31 108.56(17)
O1 C30 C35 109.45(17)
C35 C30 C31 114.13(18)
C30 C31 C32 113.63(17)
O2 C32 C31 109.78(17)
O2 C32 C33 105.05(18)
O2 C32 C34 111.84(17)
C33 C32 C31 108.08(18)
C34 C32 C31 111.99(19)
C34 C32 C33 109.8(2)
O4 C38 C39 106.13(19)
O4 C38 C40 106.4(2)
O4 C38 C37 109.48(18)
O4 C38 C37A 106.6(3)
C39 C38 C37 105.6(2)
C39 C38 C37A 135.8(4)
C40 C38 C39 110.3(2)
C40 C38 C37 118.4(2)
C40 C38 C37A 87.8(3)
O5 C42 C43 102.47(16)
O5 C42 C46 106.45(18)
O5 C42 C47 108.8(2)
C46 C42 C43 112.1(2)
C47 C42 C43 115.8(2)
C47 C42 C46 110.6(2)
O6 C43 C42 102.15(16)
O6 C43 C44 106.28(17)
O6 C43 C45 108.72(19)
C44 C43 C42 112.8(2)
C45 C43 C42 115.87(19)
C45 C43 C44 110.25(19)
O3 C36 C41 108.5(2)
O3 C36 C37 107.5(2)
C37 C36 C41 112.3(2)
C36 C37 C38 110.0(2)
O1 B1 B2 105.90(15)
O1 B1 B3 109.73(16)
O2 B1 O1 106.41(15)
O2 B1 B2 108.68(16)
O2 B1 B3 118.31(16)
B3 B1 B2 107.17(15)
O3 B2 B1 118.01(16)
O4 B2 O3 119.32(18)
O4 B2 B1 122.65(17)
O5 B3 O6 110.45(17)
O5 B3 B1 124.21(18)
O6 B3 B1 124.93(18)
C41 C36A O3 105.8(4)
C37A C36A O3 101.0(5)
C37A C36A C41 111.1(4)
C36A C37A C38 109.0(4)

loop_
_geom_bond_atom_site_label_1
_geom_bond_atom_site_label_2
_geom_bond_distance
Mg1 O1 1.9384(14)
Mg1 O3 2.0538(14)
Mg1 N1 2.0465(17)
Mg1 N2 2.0524(16)
O1 C30 1.441(2)
O1 B1 1.568(2)
O2 C32 1.429(2)
O2 B1 1.475(3)
O3 C36 1.484(3)
O3 B2 1.415(2)
O3 C36A 1.537(8)
O4 C38 1.451(2)
O4 B2 1.356(2)
O5 C42 1.450(2)
O5 B3 1.379(3)
O6 C43 1.455(2)
O6 B3 1.384(3)
N1 C2 1.331(3)
N1 C18 1.438(3)
N2 C4 1.334(2)
N2 C6 1.442(2)
C1 C2 1.512(3)
C2 C3 1.400(3)
C3 C4 1.398(3)
C4 C5 1.518(3)
C6 C7 1.413(3)
C6 C11 1.402(3)
C7 C8 1.394(3)
C7 C15 1.522(3)
C8 C9 1.376(4)
C9 C10 1.376(4)
C10 C11 1.397(3)
C11 C12 1.516(3)
C12 C13 1.537(3)
C12 C14 1.527(3)
C15 C16 1.531(3)
C15 C17 1.534(3)
C18 C19 1.408(3)
C18 C23 1.408(3)
C19 C20 1.395(3)
C19 C27 1.522(3)
C20 C21 1.378(4)
C21 C22 1.372(4)
C22 C23 1.396(3)
C23 C24 1.509(3)
C24 C25 1.525(3)
C24 C26 1.527(3)
C27 C28 1.534(4)
C27 C29 1.517(4)
C30 C31 1.511(3)
C30 C35 1.507(3)
C31 C32 1.544(3)
C32 C33 1.525(3)
C32 C34 1.520(3)
C38 C39 1.513(4)
C38 C40 1.505(4)
C38 C37 1.550(3)
C38 C37A 1.572(5)
C41 C36 1.515(3)
C41 C36A 1.515(5)
C42 C43 1.551(3)
C42 C46 1.528(4)
C42 C47 1.506(4)
C43 C44 1.528(3)
C43 C45 1.513(3)
C36 C37 1.507(3)
B1 B2 1.729(3)
B1 B3 1.728(3)
C36A C37A 1.509(5)
